data_7061278
loop_
_publ_author_name
'Zhang, Hongbi'
'Liu, Xueguang'
'Shao, Yongliang'
'Liu, Wei'
'Liu, Weisheng'

_publ_section_title
;
 Study on the synthesis and host--guest luminescence properties of a novel
 Cd(ii)-picolinate coordination polymer
;
_journal_issue 9
_journal_name_full 'New Journal of Chemistry'
_journal_page_first 4257
_journal_page_last 4261
_journal_paper_doi 10.1039/D1NJ05048F
_journal_volume 46
_journal_year 2022
_chemical_formula_moiety 'C14 H12 Cd2 N2 O11, 2[H2O], 2[C3H7NO]'
_chemical_formula_sum 'C20 H30 Cd2 N4 O15'
_chemical_formula_weight 791.28
_space_group_crystal_system orthorhombic
_space_group_IT_number 60
_space_group_name_Hall '-P 2n 2ab'
_space_group_name_H-M_alt 'P b c n'
_atom_sites_solution_hydrogens mixed
_audit_creation_date 2022-01-23
_audit_creation_method
;
Olex2 1.5-dev
(compiled 2021.12.21 svn.raa29eb21 for OlexSys, GUI svn.r6444)
;
_audit_update_record
;
2022-01-26 deposited with the CCDC.	2022-01-27 downloaded from the CCDC.
;
_cell_angle_alpha 90
_cell_angle_beta 90
_cell_angle_gamma 90
_cell_formula_units_Z 4
_cell_length_a 12.0648(5)
_cell_length_b 17.3104(7)
_cell_length_c 13.4411(5)
_cell_measurement_reflns_used 7293
_cell_measurement_temperature 149.99(10)
_cell_measurement_theta_max 30.4670
_cell_measurement_theta_min 2.0830
_cell_volume 2807.13(19)
_computing_cell_refinement 'CrysAlisPro 1.171.41.122a (Rigaku OD, 2021)'
_computing_data_collection 'CrysAlisPro 1.171.41.122a (Rigaku OD, 2021)'
_computing_data_reduction 'CrysAlisPro 1.171.41.122a (Rigaku OD, 2021)'
_computing_molecular_graphics 'Olex2 1.5-dev (Dolomanov et al., 2009)'
_computing_publication_material 'Olex2 1.5-dev (Dolomanov et al., 2009)'
_computing_structure_refinement 'SHELXL 2018/3 (Sheldrick, 2015)'
_computing_structure_solution 'SHELXT 2014/5 (Sheldrick, 2014)'
_diffrn_ambient_temperature 150.15
_diffrn_detector_area_resol_mean 10.0000
_diffrn_detector_type HyPix
_diffrn_measured_fraction_theta_full 0.999
_diffrn_measured_fraction_theta_max 0.841
_diffrn_measurement_details
;
List of Runs (angles in degrees, time in seconds):

  # Type    Start    End  Width  t~exp~   \w     \q     \k     \f   Frames
#--------------------------------------------------------------------------
  1  \w    -65.00 -32.00   0.50    7.61    --    3.64  -9.00 -63.00   66
  2  \w    -13.00  18.00   0.50    7.61    --    3.64 -99.00  60.00   62
  3  \w     -7.00  72.00   0.50    7.61    --    3.64  37.00-120.00  158
  4  \w     -9.00  17.00   0.50    7.61    --   -6.53 -99.00  30.00   52
;
_diffrn_measurement_device 'four-circle diffractometer'
_diffrn_measurement_device_type 'XtaLAB Synergy R, DW system, HyPix'
_diffrn_measurement_method '\w scans'
_diffrn_radiation_type MoK\a
_diffrn_radiation_wavelength 0.71073
_diffrn_reflns_av_R_equivalents 0.0624
_diffrn_reflns_av_unetI/netI 0.0561
_diffrn_reflns_Laue_measured_fraction_full 0.999
_diffrn_reflns_Laue_measured_fraction_max 0.841
_diffrn_reflns_limit_h_max 17
_diffrn_reflns_limit_h_min -11
_diffrn_reflns_limit_k_max 19
_diffrn_reflns_limit_k_min -23
_diffrn_reflns_limit_l_max 18
_diffrn_reflns_limit_l_min -15
_diffrn_reflns_number 15620
_diffrn_reflns_point_group_measured_fraction_full 0.999
_diffrn_reflns_point_group_measured_fraction_max 0.841
_diffrn_reflns_theta_full 25.242
_diffrn_reflns_theta_max 30.675
_diffrn_reflns_theta_min 2.058
_exptl_absorpt_coefficient_mu 1.592
_exptl_absorpt_correction_T_max 1.00000
_exptl_absorpt_correction_T_min 0.78996
_exptl_absorpt_correction_type multi-scan
_exptl_absorpt_process_details
;
CrysAlisPro 1.171.41.122a (Rigaku Oxford Diffraction, 2021)
Empirical absorption correction using spherical harmonics,
implemented in SCALE3 ABSPACK scaling algorithm.
;
_exptl_crystal_colour 'clear light colourless'
_exptl_crystal_colour_lustre clear
_exptl_crystal_colour_modifier light
_exptl_crystal_colour_primary colourless
_exptl_crystal_density_diffrn 1.872
_exptl_crystal_description needle
_exptl_crystal_F_000 1576
_exptl_crystal_size_max 0.17
_exptl_crystal_size_mid 0.03
_exptl_crystal_size_min 0.02
_refine_diff_density_max 0.721
_refine_diff_density_min -0.559
_refine_diff_density_rms 0.107
_refine_ls_extinction_coef 0.00042(12)
_refine_ls_extinction_expression Fc^*^=kFc[1+0.001xFc^2^\l^3^/sin(2\q)]^-1/4^
_refine_ls_extinction_method 'SHELXL-2018/3 (Sheldrick 2018)'
_refine_ls_goodness_of_fit_ref 1.103
_refine_ls_hydrogen_treatment mixed
_refine_ls_matrix_type full
_refine_ls_number_parameters 138
_refine_ls_number_reflns 3663
_refine_ls_number_restraints 1
_refine_ls_restrained_S_all 1.103
_refine_ls_R_factor_all 0.0393
_refine_ls_R_factor_gt 0.0288
_refine_ls_shift/su_max 0.002
_refine_ls_shift/su_mean 0.000
_refine_ls_structure_factor_coef Fsqd
_refine_ls_weighting_details 'w=1/[\s^2^(Fo^2^)+(0.0245P)^2^] where P=(Fo^2^+2Fc^2^)/3'
_refine_ls_weighting_scheme calc
_refine_ls_wR_factor_gt 0.0740
_refine_ls_wR_factor_ref 0.0767
_reflns_Friedel_coverage 0.000
_reflns_number_gt 2856
_reflns_number_total 3663
_reflns_threshold_expression 'I > 2\s(I)'
_cod_data_source_file d1nj05048f2.cif
_cod_data_source_block zhanghongb_0111_auto
_cod_depositor_comments 'Adding full bibliography for 7061278.cif.'
_cod_database_code 7061278
_shelx_shelxl_version_number 2018/3
_shelx_space_group_comment
;
The symmetry employed for this shelxl refinement is uniquely defined
by the following loop, which should always be used as a source of
symmetry information in preference to the above space-group names.
They are only intended as comments.
;
_shelx_estimated_absorpt_t_max 0.969
_shelx_estimated_absorpt_t_min 0.774
_olex2_refinement_description
;
1. Fixed Uiso
 At 1.2 times of:
  All C(H) groups
 At 1.5 times of:
  All O(H,H) groups
2. Restrained distances
 O5-H5
 0.84 with sigma of 0.01
3.a Rotating group:
 O6(H6A,H6B)
3.b Aromatic/amide H refined with riding coordinates:
 C3(H3), C5(H5A), C4(H4)
;
_smtbx_masks_special_details
;
A solvent mask was calculated and 370 electrons were 
found in a volume of 1246\%A^3^ in 1 void per unit cell. 
This is consistent with the presence of 2[H2O], 2[C3H7NO] per Formula Unit 
which account for 400 electrons per unit cell.
;
_smtbx_masks_void_probe_radius 1.2
_smtbx_masks_void_truncation_radius 1.2
_olex2_submission_special_instructions 'No special instructions were received'
_oxdiff_exptl_absorpt_empirical_details
;
Empirical correction (ABSPACK) includes:
- Absorption correction using spherical harmonics
- Frame scaling
;

loop_
_space_group_symop_operation_xyz
'x, y, z'
'-x+1/2, -y+1/2, z+1/2'
'-x, y, -z+1/2'
'x+1/2, -y+1/2, -z'
'-x, -y, -z'
'x-1/2, y-1/2, -z-1/2'
'x, -y, z-1/2'
'-x-1/2, y-1/2, z'

loop_
_atom_site_label
_atom_site_type_symbol
_atom_site_fract_x
_atom_site_fract_y
_atom_site_fract_z
_atom_site_U_iso_or_equiv
_atom_site_adp_type
_atom_site_occupancy
_atom_site_site_symmetry_order
_atom_site_calc_flag
_atom_site_refinement_flags_posn
_atom_site_refinement_flags_adp
_atom_site_refinement_flags_occupancy
_atom_site_disorder_assembly
_atom_site_disorder_group
Cd1 Cd 0.44603(2) 0.50669(2) 0.13217(2) 0.01886(8) Uani 1 1 d . . . . .
O5 O 0.500000 0.40963(12) 0.250000 0.0203(4) Uani 1 2 d DS T P . .
O4 O 0.54585(13) 0.57229(9) 0.52398(10) 0.0232(3) Uani 1 1 d . . . . .
O1 O 0.61245(14) 0.54245(9) 0.19839(10) 0.0250(4) Uani 1 1 d . . . . .
O6 O 0.29908(15) 0.43833(10) 0.07772(12) 0.0334(4) Uani 1 1 d . . . . .
H6A H 0.240633 0.468144 0.075695 0.050 Uiso 1 1 d R U . . .
H6B H 0.309783 0.424786 0.015782 0.050 Uiso 1 1 d R U . . .
O3 O 0.61792(18) 0.66668(11) 0.61757(11) 0.0374(5) Uani 1 1 d . . . . .
N1 N 0.64612(18) 0.62495(11) 0.36202(12) 0.0274(5) Uani 1 1 d . . . . .
O2 O 0.6972(2) 0.63047(12) 0.10348(13) 0.0642(8) Uani 1 1 d . . . . .
C7 C 0.60489(19) 0.63189(13) 0.53762(15) 0.0229(5) Uani 1 1 d . . . . .
C6 C 0.6641(2) 0.66323(13) 0.44673(15) 0.0285(5) Uani 1 1 d . . . . .
C1 C 0.6659(2) 0.60457(15) 0.18473(16) 0.0351(6) Uani 1 1 d . . . . .
C2 C 0.6929(3) 0.65017(14) 0.27750(16) 0.0372(7) Uani 1 1 d . . . . .
C3 C 0.7610(3) 0.71495(17) 0.27608(19) 0.0575(10) Uani 1 1 d . . . . .
H3 H 0.793109 0.732404 0.215574 0.069 Uiso 1 1 calc R U . . .
C5 C 0.7314(3) 0.72833(15) 0.45119(18) 0.0413(7) Uani 1 1 d . . . . .
H5A H 0.742853 0.754770 0.512260 0.050 Uiso 1 1 calc R U . . .
C4 C 0.7813(4) 0.75359(19) 0.36448(19) 0.0594(11) Uani 1 1 d . . . . .
H4 H 0.829165 0.797158 0.365526 0.071 Uiso 1 1 calc R U . . .
H5 H 0.544(2) 0.3805(14) 0.2192(19) 0.048(9) Uiso 1 1 d D . . . .

loop_
_atom_site_aniso_label
_atom_site_aniso_U_11
_atom_site_aniso_U_22
_atom_site_aniso_U_33
_atom_site_aniso_U_23
_atom_site_aniso_U_13
_atom_site_aniso_U_12
Cd1 0.03278(12) 0.01475(12) 0.00904(11) -0.00062(5) -0.00270(5) 0.00557(6)
O5 0.0332(13) 0.0160(12) 0.0119(10) 0.000 0.0023(9) 0.000
O4 0.0401(9) 0.0187(8) 0.0109(6) -0.0003(6) -0.0005(6) -0.0110(6)
O1 0.0420(10) 0.0197(9) 0.0133(7) 0.0004(6) -0.0027(6) -0.0086(7)
O6 0.0421(10) 0.0363(10) 0.0218(9) -0.0038(7) -0.0024(7) -0.0005(8)
O3 0.0611(13) 0.0335(12) 0.0175(8) -0.0111(7) 0.0069(7) -0.0250(9)
N1 0.0479(13) 0.0215(11) 0.0128(9) -0.0004(7) 0.0000(8) -0.0148(9)
O2 0.129(2) 0.0498(14) 0.0136(8) -0.0009(8) 0.0082(11) -0.0550(14)
C7 0.0351(13) 0.0197(12) 0.0139(10) -0.0001(8) -0.0023(8) -0.0074(9)
C6 0.0473(15) 0.0229(13) 0.0154(10) -0.0010(8) 0.0002(9) -0.0136(10)
C1 0.0625(18) 0.0291(14) 0.0137(11) 0.0000(9) -0.0012(11) -0.0189(12)
C2 0.073(2) 0.0252(13) 0.0133(11) 0.0004(9) 0.0032(11) -0.0237(12)
C3 0.108(3) 0.0409(18) 0.0230(14) -0.0060(12) 0.0154(15) -0.0499(18)
C5 0.071(2) 0.0331(15) 0.0202(12) -0.0073(10) 0.0081(11) -0.0292(14)
C4 0.105(3) 0.049(2) 0.0243(15) -0.0107(11) 0.0137(14) -0.053(2)

loop_
_atom_type_symbol
_atom_type_description
_atom_type_scat_dispersion_real
_atom_type_scat_dispersion_imag
_atom_type_scat_source
C C 0.0033 0.0016 'International Tables Vol C Tables 4.2.6.8 and 6.1.1.4'
Cd Cd -0.8075 1.2024 'International Tables Vol C Tables 4.2.6.8 and 6.1.1.4'
H H 0.0000 0.0000 'International Tables Vol C Tables 4.2.6.8 and 6.1.1.4'
N N 0.0061 0.0033 'International Tables Vol C Tables 4.2.6.8 and 6.1.1.4'
O O 0.0106 0.0060 'International Tables Vol C Tables 4.2.6.8 and 6.1.1.4'

loop_
_geom_angle_atom_site_label_1
_geom_angle_atom_site_label_2
_geom_angle_atom_site_label_3
_geom_angle
_geom_angle_site_symmetry_1
_geom_angle_site_symmetry_3
_geom_angle_publ_flag
O4 Cd1 O5 154.42(4) 3_655 . y
O4 Cd1 O5 82.00(4) 7_565 . y
O4 Cd1 O4 73.11(6) 7_565 3_655 y
O1 Cd1 O5 72.16(5) . . y
O1 Cd1 O4 87.01(5) . 7_565 y
O1 Cd1 O4 100.24(5) . 3_655 y
O1 Cd1 N1 99.70(7) . 3_655 y
O6 Cd1 O5 93.45(5) . . y
O6 Cd1 O4 84.03(6) . 7_565 y
O6 Cd1 O4 89.80(6) . 3_655 y
O6 Cd1 O1 164.01(6) . . y
O6 Cd1 N1 95.56(7) . 3_655 y
N1 Cd1 O5 136.26(5) 3_655 . y
N1 Cd1 O4 68.37(5) 3_655 3_655 y
N1 Cd1 O4 141.48(6) 3_655 7_565 y
Cd1 O5 Cd1 91.08(7) 3_655 . ?
Cd1 O5 H5 125(2) 3_655 . ?
Cd1 O5 H5 125(2) . 3_655 ?
Cd1 O5 H5 105.5(19) 3_655 3_655 ?
Cd1 O5 H5 105.5(19) . . ?
H5 O5 H5 106(4) . 3_655 ?
Cd1 O4 Cd1 106.89(6) 7_566 3_655 ?
C7 O4 Cd1 119.41(13) . 3_655 ?
C7 O4 Cd1 132.67(13) . 7_566 ?
Cd1 O1 Cd1 92.32(6) . 3_655 ?
C1 O1 Cd1 119.53(13) . 3_655 ?
C1 O1 Cd1 128.42(16) . . ?
Cd1 O6 H6A 109.6 . . ?
Cd1 O6 H6B 109.5 . . ?
H6A O6 H6B 104.3 . . ?
C6 N1 Cd1 118.99(14) . 3_655 ?
C6 N1 C2 119.5(2) . . ?
C2 N1 Cd1 120.98(14) . 3_655 ?
O4 C7 C6 116.09(18) . . ?
O3 C7 O4 126.24(19) . . ?
O3 C7 C6 117.67(19) . . ?
N1 C6 C7 115.69(19) . . ?
N1 C6 C5 122.3(2) . . ?
C5 C6 C7 122.05(19) . . ?
O1 C1 C2 115.68(19) . . ?
O2 C1 O1 126.1(2) . . ?
O2 C1 C2 118.2(2) . . ?
N1 C2 C1 116.0(2) . . ?
N1 C2 C3 121.5(2) . . ?
C3 C2 C1 122.5(2) . . ?
C2 C3 H3 120.6 . . ?
C4 C3 C2 118.8(2) . . ?
C4 C3 H3 120.6 . . ?
C6 C5 H5A 120.8 . . ?
C4 C5 C6 118.3(2) . . ?
C4 C5 H5A 120.8 . . ?
C3 C4 H4 120.2 . . ?
C5 C4 C3 119.6(3) . . ?
C5 C4 H4 120.2 . . ?

loop_
_geom_bond_atom_site_label_1
_geom_bond_atom_site_label_2
_geom_bond_distance
_geom_bond_site_symmetry_2
_geom_bond_publ_flag
Cd1 O5 2.3991(15) . y
Cd1 O4 2.3883(14) 3_655 y
Cd1 O4 2.3312(14) 7_565 y
Cd1 O1 2.2819(16) . y
Cd1 O6 2.2536(17) . y
Cd1 N1 2.3307(19) 3_655 y
O5 H5 0.844(10) 3_655 ?
O5 H5 0.844(10) . ?
O4 C7 1.267(3) . ?
O1 C1 1.267(3) . ?
O6 H6A 0.8743 . ?
O6 H6B 0.8745 . ?
O3 C7 1.242(2) . ?
N1 C6 1.335(3) . ?
N1 C2 1.342(3) . ?
O2 C1 1.239(3) . ?
C7 C6 1.515(3) . ?
C6 C5 1.391(3) . ?
C1 C2 1.511(3) . ?
C2 C3 1.391(3) . ?
C3 H3 0.9500 . ?
C3 C4 1.385(3) . ?
C5 H5A 0.9500 . ?
C5 C4 1.383(3) . ?
C4 H4 0.9500 . ?

loop_
_geom_torsion_atom_site_label_1
_geom_torsion_atom_site_label_2
_geom_torsion_atom_site_label_3
_geom_torsion_atom_site_label_4
_geom_torsion
_geom_torsion_site_symmetry_1
_geom_torsion_site_symmetry_2
_geom_torsion_site_symmetry_3
_geom_torsion_site_symmetry_4
_geom_torsion_publ_flag
Cd1 O4 C7 O3 -5.1(4) 7_566 . . . ?
Cd1 O4 C7 O3 -171.9(2) 3_655 . . . ?
Cd1 O4 C7 C6 175.35(15) 7_566 . . . ?
Cd1 O4 C7 C6 8.6(3) 3_655 . . . ?
Cd1 O1 C1 O2 -57.1(4) . . . . ?
Cd1 O1 C1 O2 -177.6(3) 3_655 . . . ?
Cd1 O1 C1 C2 122.9(2) . . . . ?
Cd1 O1 C1 C2 2.4(3) 3_655 . . . ?
Cd1 N1 C6 C7 -10.0(3) 3_655 . . . ?
Cd1 N1 C6 C5 170.9(2) 3_655 . . . ?
Cd1 N1 C2 C1 9.8(4) 3_655 . . . ?
Cd1 N1 C2 C3 -170.9(3) 3_655 . . . ?
O4 C7 C6 N1 0.8(3) . . . . ?
O4 C7 C6 C5 179.9(3) . . . . ?
O1 C1 C2 N1 -7.8(4) . . . . ?
O1 C1 C2 C3 172.9(3) . . . . ?
O3 C7 C6 N1 -178.8(2) . . . . ?
O3 C7 C6 C5 0.3(4) . . . . ?
N1 C6 C5 C4 -0.2(5) . . . . ?
N1 C2 C3 C4 0.5(6) . . . . ?
O2 C1 C2 N1 172.2(3) . . . . ?
O2 C1 C2 C3 -7.1(5) . . . . ?
C7 C6 C5 C4 -179.3(3) . . . . ?
C6 N1 C2 C1 -178.5(2) . . . . ?
C6 N1 C2 C3 0.8(5) . . . . ?
C6 C5 C4 C3 1.5(6) . . . . ?
C1 C2 C3 C4 179.8(3) . . . . ?
C2 N1 C6 C7 178.2(2) . . . . ?
C2 N1 C6 C5 -1.0(4) . . . . ?
C2 C3 C4 C5 -1.7(6) . . . . ?

loop_
_smtbx_masks_void_nr
_smtbx_masks_void_average_x
_smtbx_masks_void_average_y
_smtbx_masks_void_average_z
_smtbx_masks_void_volume
_smtbx_masks_void_count_electrons
_smtbx_masks_void_content
1 0.000 0.500 -0.701 622.6 185.2 '4 H2O,4 DMF'
2 0.500 0.000 -0.026 622.6 185.2 '4 H2O,4 DMF'
